data_7222724
loop_
_publ_author_name
'Wu, Y.'
'Naether, C.'
'Bensch, W.'

_publ_section_title
;
 Low dimensional materials: syntheses structures, and optical properties
 of Rb2 Cu Ta S4, Rb2 Cu Ta Se4, Rb Cu2 Ta Se4, K3 Ag3 Ta2 Se8, and Rb3 Ag
 Ta2 Se12
;
_journal_name_full
;
Zeitschrift fuer Naturforschung, Teil B. Anorganische Chemie, Organische 
Chemie (42,1987-)
;
_journal_page_first 1006
_journal_page_last 1014
_journal_volume 59
_journal_year 2004
_chemical_formula_sum 'Cu Rb2 Se4 Ta'
_chemical_name_systematic 'Rb2 (Cu Ta Se4)'
_space_group_IT_number 70
_symmetry_space_group_name_Hall '-F 2uv 2vw'
_symmetry_space_group_name_H-M 'F d d d :2'
_cell_angle_alpha 90
_cell_angle_beta 90
_cell_angle_gamma 90
_cell_formula_units_Z 8
_cell_length_a 5.782
_cell_length_b 13.924
_cell_length_c 24.653
_cell_volume 1984.778
_citation_journal_id_ASTM ZNBSEN
_cod_data_source_file Wu_ZNBSEN_2004_1720.cif
_cod_data_source_block Cu1Rb2Se4Ta1
_cod_original_formula_sum 'Cu1 Rb2 Se4 Ta1'
_cod_database_code 7222724

loop_
_symmetry_equiv_pos_as_xyz
x,y,z
-x+1/4,-y+1/4,z
x,-y+1/4,-z+1/4
-x+1/4,y,-z+1/4
-x,-y,-z
x-1/4,y-1/4,-z
-x,y-1/4,z-1/4
x-1/4,-y,z-1/4
x,y+1/2,z+1/2
-x+1/4,-y+3/4,z+1/2
x,-y+3/4,-z+3/4
-x+1/4,y+1/2,-z+3/4
-x,-y+1/2,-z+1/2
x-1/4,y+1/4,-z+1/2
-x,y+1/4,z+1/4
x-1/4,-y+1/2,z+1/4
x+1/2,y,z+1/2
-x+3/4,-y+1/4,z+1/2
x+1/2,-y+1/4,-z+3/4
-x+3/4,y,-z+3/4
-x+1/2,-y,-z+1/2
x+1/4,y-1/4,-z+1/2
-x+1/2,y-1/4,z+1/4
x+1/4,-y,z+1/4
x+1/2,y+1/2,z
-x+3/4,-y+3/4,z
x+1/2,-y+3/4,-z+1/4
-x+3/4,y+1/2,-z+1/4
-x+1/2,-y+1/2,-z
x+1/4,y+1/4,-z
-x+1/2,y+1/4,z-1/4
x+1/4,-y+1/2,z-1/4

loop_
_atom_site_label
_atom_site_type_symbol
_atom_site_fract_x
_atom_site_fract_y
_atom_site_fract_z
_atom_site_occupancy
_atom_site_U_iso_or_equiv
Se1 Se-2 0.36621 0.72486 0.18099 1 0.0
Rb1 Rb+1 0.125 0.125 0.44624 1 0.0
Ta1 Ta+5 0.125 0.125 0.625 1 0.0
Cu1 Cu+1 0.125 0.125 0.125 1 0.0
